data_2013670
loop_
_publ_author_name
'Hu, Mao-Lin'
'Xiao, Hong-Ping'
'Wang, Shun'
'Li, Xin-Hua'

_publ_section_title
;<i>catena</i>-Poly[[(1,10-phenanthroline-\k^2^<i>N</i>,<i>N</i>')copper(II)]-\m-(dihydrogen
 benzene-1,2,4,5-tetracarboxylato)-\k^2^<i>O</i>^1^:<i>O</i>^4^]
;
_journal_issue 11
_journal_name_full 'Acta Crystallographica Section C'
_journal_page_first m454
_journal_page_last m455
_journal_paper_doi 10.1107/S0108270103021097
_journal_volume 59
_journal_year 2003
_chemical_formula_iupac '[Cu (C10 H4 O8) (C12 H8 N2)]'
_chemical_formula_moiety 'C22 H12 Cu N2 O8'
_chemical_formula_sum 'C22 H12 Cu N2 O8'
_chemical_formula_weight 495.88
_chemical_name_systematic
;
catena-Poly[(\m-dihydrogen-1,2,4,5-benzenetetracarboxylato-1:2\k^2^O^1^:O^3^)
(1,10-phenanthroline-\k^2^N,N')copper(II)]
;
_space_group_IT_number 15
_symmetry_cell_setting monoclinic
_symmetry_space_group_name_Hall '-C 2yc'
_symmetry_space_group_name_H-M 'C 1 2/c 1'
_atom_sites_solution_hydrogens geom
_atom_sites_solution_primary direct
_atom_sites_solution_secondary difmap
_audit_creation_method SHELXL97
_cell_angle_alpha 90
_cell_angle_beta 101.119(7)
_cell_angle_gamma 90
_cell_formula_units_Z 4
_cell_length_a 10.718(5)
_cell_length_b 14.292(7)
_cell_length_c 12.192(6)
_cell_measurement_reflns_used 596
_cell_measurement_temperature 298(2)
_cell_measurement_theta_max 21.42
_cell_measurement_theta_min 2.55
_cell_volume 1832.5(15)
_computing_cell_refinement SMART
_computing_data_collection 'SMART (Bruker, 2000)'
_computing_data_reduction 'SAINT (Bruker, 2000)'
_computing_molecular_graphics SHELXTL
_computing_publication_material SHELXTL
_computing_structure_refinement SHELXTL
_computing_structure_solution 'SHELXTL (Bruker, 2000)'
_diffrn_ambient_temperature 298(2)
_diffrn_measured_fraction_theta_full 1.00
_diffrn_measured_fraction_theta_max 1.00
_diffrn_measurement_device_type 'Make Model CCD area-detector'
_diffrn_measurement_method '\f and \w'
_diffrn_radiation_monochromator graphite
_diffrn_radiation_source 'fine-focus sealed tube'
_diffrn_radiation_type MoK\a
_diffrn_radiation_wavelength 0.71073
_diffrn_reflns_av_R_equivalents 0.036
_diffrn_reflns_av_sigmaI/netI 0.059
_diffrn_reflns_limit_h_max 11
_diffrn_reflns_limit_h_min -14
_diffrn_reflns_limit_k_max 18
_diffrn_reflns_limit_k_min -16
_diffrn_reflns_limit_l_max 15
_diffrn_reflns_limit_l_min -16
_diffrn_reflns_number 5730
_diffrn_reflns_theta_full 27.85
_diffrn_reflns_theta_max 27.85
_diffrn_reflns_theta_min 2.40
_exptl_absorpt_coefficient_mu 1.253
_exptl_absorpt_correction_T_max 0.860
_exptl_absorpt_correction_T_min 0.763
_exptl_absorpt_correction_type multi-scan
_exptl_absorpt_process_details '(SADABS; Bruker, 2000)'
_exptl_crystal_colour blue
_exptl_crystal_density_diffrn 1.797
_exptl_crystal_density_meas ?
_exptl_crystal_density_method 'not measured'
_exptl_crystal_description prism
_exptl_crystal_F_000 1004
_exptl_crystal_size_max 0.37
_exptl_crystal_size_mid 0.18
_exptl_crystal_size_min 0.12
_refine_diff_density_max 0.49
_refine_diff_density_min -0.39
_refine_ls_extinction_coef 0.67(3)
_refine_ls_extinction_expression Fc^*^=kFc[1+0.001xFc^2^\l^3^/sin(2\q)]^-1/4^
_refine_ls_extinction_method 'SHELXL97 in SHELXTL (Bruker, 2000)'
_refine_ls_goodness_of_fit_ref 0.964
_refine_ls_hydrogen_treatment mixed
_refine_ls_matrix_type full
_refine_ls_number_parameters 155
_refine_ls_number_reflns 2129
_refine_ls_number_restraints 1
_refine_ls_restrained_S_all 0.964
_refine_ls_R_factor_all 0.061
_refine_ls_R_factor_gt 0.041
_refine_ls_shift/su_max 0.000
_refine_ls_shift/su_mean 0.000
_refine_ls_structure_factor_coef Fsqd
_refine_ls_weighting_details 'calc w = 1/[\s^2^(Fo^2^)+(0.0491P)^2^] where P=(Fo^2^+2Fc^2^)/3'
_refine_ls_weighting_scheme calc
_refine_ls_wR_factor_gt 0.093
_refine_ls_wR_factor_ref 0.100
_reflns_number_gt 1567
_reflns_number_total 2129
_reflns_threshold_expression I>2\s(I)
_cod_data_source_file ob1146.cif
_cod_data_source_block I
_cod_depositor_comments
;
The following automatic conversions were performed:
'_symmetry_cell_setting' value 'Monoclinic' changed to 'monoclinic'
according to '/home/saulius/struct/CIF-dictionaries/cif_core.dic'
dictionary named 'cif_core.dic' version 2.4.1 from 2010-06-29.

Automatic conversion script
Id: cif_fix_enum 1527 2010-12-29 10:47:43Z saulius 

The following automatic conversions were performed:

'_symmetry_cell_setting' value 'Monoclinic' changed to 'monoclinic'
according to /home/saulius/struct/CIF-dictionaries/cif_core.dic
dictionary named 'cif_core.dic' version 2.4.1 from 2010-06-29.

Automatic conversion script
Id: cif_fix_values 1715 2011-07-08 13:25:40Z adriana 

The following automatic conversions were performed:

'_exptl_crystal_density_meas' value 'not measured' was changed to '?'
- the value is perceived as not measured.

Automatic conversion script
Id: cif_fix_values 3008 2015-01-20 13:52:24Z robertas 
;
_cod_original_cell_volume 1832.5(16)
_cod_original_sg_symbol_H-M 'C 2/c'
_cod_database_code 2013670
_cod_database_fobs_code 2013670

loop_
_symmetry_equiv_pos_as_xyz
'x, y, z'
'-x, y, -z+1/2'
'x+1/2, y+1/2, z'
'-x+1/2, y+1/2, -z+1/2'
'-x, -y, -z'
'x, -y, z-1/2'
'-x+1/2, -y+1/2, -z'
'x+1/2, -y+1/2, z-1/2'

loop_
_atom_site_label
_atom_site_fract_x
_atom_site_fract_y
_atom_site_fract_z
_atom_site_U_iso_or_equiv
_atom_site_adp_type
_atom_site_calc_flag
_atom_site_refinement_flags
_atom_site_occupancy
_atom_site_disorder_assembly
_atom_site_disorder_group
_atom_site_type_symbol
Cu1 1.0000 0.45912(3) 0.2500 0.02602(18) Uani d S 1 . . Cu
N1 1.0429(2) 0.35303(15) 0.35841(18) 0.0240(5) Uani d . 1 . . N
O1 0.92329(19) 0.55613(13) 0.14804(16) 0.0288(5) Uani d . 1 . . O
O2 0.72008(19) 0.51031(14) 0.09839(16) 0.0302(5) Uani d . 1 . . O
O3 0.8091(2) 0.88635(15) 0.25518(17) 0.0405(6) Uani d D 1 . . O
O4 0.6893(2) 0.97471(13) 0.12813(16) 0.0342(5) Uani d . 1 . . O
C1 0.8090(3) 0.56568(18) 0.0991(2) 0.0226(6) Uani d . 1 . . C
C2 0.7801(2) 0.65964(18) 0.0428(2) 0.0203(6) Uani d . 1 . . C
C3 0.7846(3) 0.73627(19) 0.1128(2) 0.0241(6) Uani d . 1 . . C
H2 0.8085 0.7272 0.1895 0.029 Uiso calc R 1 . . H
C4 0.7548(2) 0.82625(18) 0.0730(2) 0.0204(6) Uani d . 1 . . C
C5 0.7493(3) 0.90419(19) 0.1529(2) 0.0228(6) Uani d . 1 . . C
C6 1.0772(3) 0.3562(2) 0.4686(2) 0.0321(7) Uani d . 1 . . C
H3 1.0912 0.4140 0.5039 0.039 Uiso calc R 1 . . H
C7 1.0930(3) 0.2748(2) 0.5333(3) 0.0415(8) Uani d . 1 . . C
H4 1.1157 0.2791 0.6107 0.050 Uiso calc R 1 . . H
C8 1.0755(3) 0.1901(2) 0.4839(3) 0.0435(9) Uani d . 1 . . C
H5 1.0876 0.1361 0.5272 0.052 Uiso calc R 1 . . H
C9 1.0391(3) 0.1834(2) 0.3678(3) 0.0315(7) Uani d . 1 . . C
C10 1.0215(3) 0.26828(19) 0.3092(2) 0.0242(6) Uani d . 1 . . C
C11 1.0181(3) 0.0985(2) 0.3056(3) 0.0398(8) Uani d . 1 . . C
H6 1.0299 0.0417 0.3433 0.048 Uiso calc R 1 . . H
H1 0.796(4) 0.9337(18) 0.294(3) 0.072(14) Uiso d D 1 . . H

loop_
_atom_site_aniso_label
_atom_site_aniso_U_11
_atom_site_aniso_U_22
_atom_site_aniso_U_33
_atom_site_aniso_U_12
_atom_site_aniso_U_13
_atom_site_aniso_U_23
Cu1 0.0340(3) 0.0154(3) 0.0253(3) 0.000 -0.0026(2) 0.000
N1 0.0296(13) 0.0174(12) 0.0238(12) 0.0008(10) 0.0017(10) 0.0005(10)
O1 0.0328(12) 0.0210(11) 0.0289(11) 0.0027(8) -0.0032(9) 0.0056(8)
O2 0.0389(12) 0.0213(11) 0.0285(11) -0.0059(9) 0.0015(9) 0.0061(9)
O3 0.0689(17) 0.0268(13) 0.0203(11) 0.0173(11) -0.0052(10) -0.0068(9)
O4 0.0512(14) 0.0213(11) 0.0265(11) 0.0141(9) -0.0016(10) -0.0023(8)
C1 0.0383(17) 0.0154(13) 0.0140(13) 0.0046(12) 0.0048(11) -0.0006(10)
C2 0.0240(15) 0.0155(13) 0.0214(14) 0.0015(11) 0.0043(11) 0.0016(11)
C3 0.0341(16) 0.0212(14) 0.0158(13) 0.0033(12) 0.0019(11) 0.0018(11)
C4 0.0253(15) 0.0147(13) 0.0210(14) 0.0019(11) 0.0042(11) -0.0001(10)
C5 0.0305(16) 0.0186(14) 0.0193(14) -0.0025(11) 0.0047(11) 0.0004(11)
C6 0.0361(18) 0.0331(17) 0.0257(16) 0.0002(14) 0.0026(13) -0.0009(13)
C7 0.049(2) 0.047(2) 0.0255(17) 0.0023(16) 0.0007(15) 0.0086(15)
C8 0.049(2) 0.038(2) 0.042(2) 0.0050(16) 0.0031(16) 0.0199(16)
C9 0.0313(17) 0.0209(15) 0.0432(19) 0.0042(12) 0.0095(14) 0.0082(13)
C10 0.0252(15) 0.0190(15) 0.0284(15) 0.0006(11) 0.0052(12) 0.0010(11)
C11 0.043(2) 0.0162(15) 0.062(2) 0.0027(13) 0.0147(18) 0.0072(14)

loop_
_atom_type_symbol
_atom_type_description
_atom_type_scat_dispersion_real
_atom_type_scat_dispersion_imag
_atom_type_scat_source
C C 0.0033 0.0016 'International Tables Vol C Tables 4.2.6.8 and 6.1.1.4'
H H 0.0000 0.0000 'International Tables Vol C Tables 4.2.6.8 and 6.1.1.4'
N N 0.0061 0.0033 'International Tables Vol C Tables 4.2.6.8 and 6.1.1.4'
Cu Cu 0.3201 1.2651 'International Tables Vol C Tables 4.2.6.8 and 6.1.1.4'
O O 0.0106 0.0060 'International Tables Vol C Tables 4.2.6.8 and 6.1.1.4'

loop_
_geom_angle_atom_site_label_1
_geom_angle_atom_site_label_2
_geom_angle_atom_site_label_3
_geom_angle_site_symmetry_1
_geom_angle_site_symmetry_3
_geom_angle
_geom_angle_publ_flag
O1 Cu1 O1 2_755 . 88.55(12) yes
O1 Cu1 N1 2_755 2_755 168.32(9) no
O1 Cu1 N1 . 2_755 95.93(9) yes
O1 Cu1 N1 2_755 . 95.93(9) no
O1 Cu1 N1 . . 168.32(9) yes
N1 Cu1 N1 2_755 . 81.78(13) yes
C6 N1 C10 . . 118.1(2) ?
C6 N1 Cu1 . . 128.8(2) ?
C10 N1 Cu1 . . 112.77(18) ?
C1 O1 Cu1 . . 129.37(18) ?
C5 O3 H1 . . 106(3) ?
O2 C1 O1 . . 127.6(2) ?
O2 C1 C2 . . 118.3(2) ?
O1 C1 C2 . . 113.9(2) ?
C3 C2 C4 . 7_665 118.5(2) ?
C3 C2 C1 . . 116.3(2) ?
C4 C2 C1 7_665 . 125.1(2) ?
C2 C3 C4 . . 122.6(3) ?
C2 C3 H2 . . 118.7 ?
C4 C3 H2 . . 118.7 ?
C2 C4 C3 7_665 . 118.9(2) ?
C2 C4 C5 7_665 . 121.0(2) ?
C3 C4 C5 . . 119.9(2) ?
O4 C5 O3 . . 122.8(3) ?
O4 C5 C4 . . 123.4(2) ?
O3 C5 C4 . . 113.7(2) ?
N1 C6 C7 . . 121.7(3) ?
N1 C6 H3 . . 119.2 ?
C7 C6 H3 . . 119.2 ?
C8 C7 C6 . . 120.3(3) ?
C8 C7 H4 . . 119.9 ?
C6 C7 H4 . . 119.9 ?
C7 C8 C9 . . 120.1(3) ?
C7 C8 H5 . . 120.0 ?
C9 C8 H5 . . 120.0 ?
C10 C9 C11 . . 118.3(3) ?
C10 C9 C8 . . 116.2(3) ?
C11 C9 C8 . . 125.6(3) ?
C9 C10 N1 . . 123.7(3) ?
C9 C10 C10 . 2_755 120.04(17) ?
N1 C10 C10 . 2_755 116.30(15) ?
C11 C11 C9 2_755 . 121.65(18) ?
C11 C11 H6 2_755 . 119.2 ?
C9 C11 H6 . . 119.2 ?

loop_
_geom_bond_atom_site_label_1
_geom_bond_atom_site_label_2
_geom_bond_site_symmetry_2
_geom_bond_distance
_geom_bond_publ_flag
Cu1 O1 2_755 1.9363(19) no
Cu1 O1 . 1.9363(19) yes
Cu1 N1 2_755 2.006(2) no
Cu1 N1 . 2.006(2) yes
N1 C6 . 1.324(3) ?
N1 C10 . 1.352(3) ?
O1 C1 . 1.262(3) ?
O2 C1 . 1.238(3) ?
O3 C5 . 1.313(3) ?
O3 H1 . 0.85(3) ?
O4 C5 . 1.202(3) ?
C1 C2 . 1.513(4) ?
C2 C3 . 1.383(4) ?
C2 C4 7_665 1.403(4) ?
C3 C4 . 1.390(4) ?
C3 H2 . 0.9300 ?
C4 C2 7_665 1.403(4) ?
C4 C5 . 1.489(4) ?
C6 C7 . 1.397(4) ?
C6 H3 . 0.9300 ?
C7 C8 . 1.349(5) ?
C7 H4 . 0.9300 ?
C8 C9 . 1.398(4) ?
C8 H5 . 0.9300 ?
C9 C10 . 1.402(4) ?
C9 C11 . 1.426(4) ?
C10 C10 2_755 1.427(5) ?
C11 C11 2_755 1.336(6) ?
C11 H6 . 0.9300 ?

loop_
_geom_hbond_atom_site_label_D
_geom_hbond_atom_site_label_H
_geom_hbond_atom_site_label_A
_geom_hbond_site_symmetry_A
_geom_hbond_distance_DH
_geom_hbond_distance_HA
_geom_hbond_distance_DA
_geom_hbond_angle_DHA
O3 H1 O2 4_655 0.85(3) 1.74(3) 2.577(3) 165(4)
